data_7006318
loop_
_publ_author_name
'Manson, Jamie L.'
'Southerland, Heather I.'
'Twamley, Brendan'
'Rai, Ram'
'Musfeldt, Janice L.'

_publ_section_title
;
 Bis(di-2-pyridyl-methanediol)copper(II) dihydrogentrifluoride: a
 structural and spectroscopic study of the H2F3 - anion in a complex
 salt.
;
_journal_issue 48
_journal_name_full 'Dalton transactions (Cambridge, England : 2003)'
_journal_page_first 5655
_journal_page_last 5657
_journal_paper_doi 10.1039/b713598j
_journal_year 2007
_chemical_formula_sum 'C22 H24 Cu F6 N4 O4'
_chemical_formula_weight 585.99
_chemical_name_common 'C22 H20 Cu N4 O4, 4(F H), 2(F)'
_chemical_name_systematic
;
?
;
_space_group_IT_number 14
_symmetry_cell_setting monoclinic
_symmetry_space_group_name_Hall '-P 2yn'
_symmetry_space_group_name_H-M 'P 1 21/n 1'
_atom_sites_solution_hydrogens geom
_atom_sites_solution_primary direct
_atom_sites_solution_secondary difmap
_audit_creation_method SHELXL-97
_cell_angle_alpha 90.00
_cell_angle_beta 101.066(4)
_cell_angle_gamma 90.00
_cell_formula_units_Z 2
_cell_length_a 7.6534(2)
_cell_length_b 15.3303(4)
_cell_length_c 9.9870(2)
_cell_measurement_reflns_used 7287
_cell_measurement_temperature 90(2)
_cell_measurement_theta_max 30.01
_cell_measurement_theta_min 2.46
_cell_volume 1149.98(5)
_computing_cell_refinement 'Bruker, 2006; SAINT+ v. 7.23a'
_computing_data_collection 'Bruker, 2006; SMART v. 5.632'
_computing_data_reduction 'Bruker, 2006; SAINT+ v. 7.23a'
_computing_molecular_graphics 'Bruker, 2003; XP, SHELXTL v. 6.14'
_computing_publication_material 'Bruker, 2001; XCIF, SHELXTL, v. 6.14'
_computing_structure_refinement 'Bruker, 2003; XL,SHELXTL v. 6.14''
_computing_structure_solution 'Bruker, 2003; XS, SHELXTL v. 6.14'
_diffrn_ambient_temperature 90(2)
_diffrn_detector_area_resol_mean 8.3
_diffrn_measured_fraction_theta_full 1.000
_diffrn_measured_fraction_theta_max 1.000
_diffrn_measurement_device_type 'Bruker/Siemens SMART APEX'
_diffrn_measurement_method '\w scans'
_diffrn_radiation_monochromator graphite
_diffrn_radiation_source 'normal-focus sealed tube'
_diffrn_radiation_type MoK\a
_diffrn_radiation_wavelength 0.71073
_diffrn_reflns_av_R_equivalents 0.0138
_diffrn_reflns_av_sigmaI/netI 0.0126
_diffrn_reflns_limit_h_max 9
_diffrn_reflns_limit_h_min -8
_diffrn_reflns_limit_k_max 18
_diffrn_reflns_limit_k_min -17
_diffrn_reflns_limit_l_max 11
_diffrn_reflns_limit_l_min -11
_diffrn_reflns_number 9860
_diffrn_reflns_theta_full 25.24
_diffrn_reflns_theta_max 25.24
_diffrn_reflns_theta_min 2.47
_exptl_absorpt_coefficient_mu 1.037
_exptl_absorpt_correction_T_max 0.7815
_exptl_absorpt_correction_T_min 0.6468
_exptl_absorpt_correction_type multi-scan
_exptl_absorpt_process_details 'SADABS-2004/1 ; Bruker, 2004'
_exptl_crystal_colour purple
_exptl_crystal_density_diffrn 1.692
_exptl_crystal_density_method 'not measured'
_exptl_crystal_description block
_exptl_crystal_F_000 598
_exptl_crystal_size_max 0.46
_exptl_crystal_size_mid 0.25
_exptl_crystal_size_min 0.25
_refine_diff_density_max 0.390
_refine_diff_density_min -0.407
_refine_diff_density_rms 0.064
_refine_ls_extinction_method none
_refine_ls_goodness_of_fit_ref 1.091
_refine_ls_hydrogen_treatment constr
_refine_ls_matrix_type full
_refine_ls_number_parameters 169
_refine_ls_number_reflns 2074
_refine_ls_number_restraints 0
_refine_ls_restrained_S_all 1.091
_refine_ls_R_factor_all 0.0288
_refine_ls_R_factor_gt 0.0274
_refine_ls_shift/su_max 0.000
_refine_ls_shift/su_mean 0.000
_refine_ls_structure_factor_coef Fsqd
_refine_ls_weighting_details 'calc w=1/[\s^2^(Fo^2^)+(0.0414P)^2^+1.0969P] where P=(Fo^2^+2Fc^2^)/3'
_refine_ls_weighting_scheme calc
_refine_ls_wR_factor_gt 0.0764
_refine_ls_wR_factor_ref 0.0778
_reflns_number_gt 1965
_reflns_number_total 2074
_reflns_threshold_expression I>2\s(I)
_cod_data_source_file b713598j.txt
_cod_data_source_block bt994
_cod_depositor_comments
;
The following automatic conversions were performed:
'_symmetry_cell_setting' value 'Monoclinic' changed to 'monoclinic'
according to '/home/saulius/struct/CIF-dictionaries/cif_core.dic'
dictionary named 'cif_core.dic' version 2.4.1 from 2010-06-29.

Automatic conversion script
Id: cif_fix_enum 1527 2010-12-29 10:47:43Z saulius 
;
_cod_original_sg_symbol_H-M P2(1)/n
_cod_database_code 7006318

loop_
_symmetry_equiv_pos_as_xyz
'x, y, z'
'-x+1/2, y+1/2, -z+1/2'
'-x, -y, -z'
'x-1/2, -y-1/2, z-1/2'

loop_
_atom_site_label
_atom_site_type_symbol
_atom_site_fract_x
_atom_site_fract_y
_atom_site_fract_z
_atom_site_U_iso_or_equiv
_atom_site_adp_type
_atom_site_occupancy
_atom_site_symmetry_multiplicity
_atom_site_calc_flag
_atom_site_refinement_flags
_atom_site_disorder_assembly
_atom_site_disorder_group
Cu1 Cu 0.5000 0.5000 0.5000 0.01204(12) Uani 1 2 d S . .
N1 N 0.2911(2) 0.45120(10) 0.56914(15) 0.0132(3) Uani 1 1 d . . .
C2 C 0.2011(3) 0.49533(11) 0.6496(2) 0.0149(4) Uani 1 1 d . . .
H2A H 0.2402 0.5521 0.6795 0.018 Uiso 1 1 calc R . .
C3 C 0.0526(2) 0.46063(13) 0.69053(19) 0.0171(4) Uani 1 1 d . . .
H3A H -0.0086 0.4929 0.7485 0.021 Uiso 1 1 calc R . .
C4 C -0.0050(2) 0.37831(13) 0.64564(19) 0.0180(4) Uani 1 1 d . . .
H4A H -0.1067 0.3534 0.6723 0.022 Uiso 1 1 calc R . .
C5 C 0.0871(2) 0.33235(12) 0.56131(19) 0.0164(4) Uani 1 1 d . . .
H5A H 0.0484 0.2762 0.5279 0.020 Uiso 1 1 calc R . .
C6 C 0.2367(2) 0.37042(12) 0.52722(18) 0.0139(4) Uani 1 1 d . . .
C7 C 0.3495(2) 0.32776(12) 0.43458(19) 0.0148(4) Uani 1 1 d . . .
O8 O 0.30798(18) 0.24098(8) 0.40579(13) 0.0183(3) Uani 1 1 d . . .
H8 H 0.3068 0.2149 0.4814 0.022 Uiso 1 1 d . . .
O9 O 0.52943(17) 0.33984(9) 0.50144(12) 0.0147(3) Uani 1 1 d . . .
H9 H 0.5931 0.3231 0.4445 0.018 Uiso 1 1 d . . .
C10 C 0.3164(2) 0.37821(12) 0.30018(19) 0.0147(4) Uani 1 1 d . . .
C11 C 0.2215(3) 0.34556(13) 0.1790(2) 0.0195(4) Uani 1 1 d . . .
H11A H 0.1735 0.2882 0.1743 0.023 Uiso 1 1 calc R . .
C12 C 0.1978(3) 0.39844(15) 0.0641(2) 0.0245(5) Uani 1 1 d . . .
H12A H 0.1332 0.3776 -0.0207 0.029 Uiso 1 1 calc R . .
C13 C 0.2691(3) 0.48189(14) 0.0739(2) 0.0223(4) Uani 1 1 d . . .
H13A H 0.2556 0.5186 -0.0040 0.027 Uiso 1 1 calc R . .
C14 C 0.3602(3) 0.51058(13) 0.1994(2) 0.0171(4) Uani 1 1 d . . .
H14A H 0.4084 0.5679 0.2068 0.021 Uiso 1 1 calc R . .
N15 N 0.3826(2) 0.46001(10) 0.31093(16) 0.0141(3) Uani 1 1 d . . .
F1 F 0.72048(16) 0.28957(8) 0.32635(12) 0.0248(3) Uani 1 1 d . . .
F2 F 0.79360(19) 0.34969(8) 0.13174(13) 0.0322(3) Uani 1 1 d . . .
H2 H 0.7646 0.3215 0.2100 0.050 Uiso 1 1 d . . .
F3 F 0.90457(19) 0.16307(9) 0.35681(15) 0.0386(3) Uani 1 1 d . . .
H3 H 0.8190 0.2184 0.3366 0.050 Uiso 1 1 d . . .

loop_
_atom_site_aniso_label
_atom_site_aniso_U_11
_atom_site_aniso_U_22
_atom_site_aniso_U_33
_atom_site_aniso_U_23
_atom_site_aniso_U_13
_atom_site_aniso_U_12
Cu1 0.01189(19) 0.01169(19) 0.01276(19) -0.00073(11) 0.00295(13) -0.00174(11)
N1 0.0135(7) 0.0125(7) 0.0133(7) -0.0002(6) 0.0021(6) 0.0002(6)
C2 0.0153(9) 0.0142(9) 0.0146(9) -0.0009(7) 0.0011(7) 0.0014(7)
C3 0.0160(9) 0.0195(10) 0.0161(9) 0.0007(7) 0.0035(7) 0.0043(7)
C4 0.0133(9) 0.0209(10) 0.0198(10) 0.0044(8) 0.0034(7) -0.0004(7)
C5 0.0168(9) 0.0140(9) 0.0177(9) 0.0012(7) 0.0015(7) -0.0013(7)
C6 0.0139(9) 0.0132(9) 0.0136(9) 0.0014(7) 0.0001(7) 0.0008(7)
C7 0.0149(9) 0.0123(9) 0.0172(9) -0.0014(7) 0.0030(7) -0.0009(7)
O8 0.0251(7) 0.0106(6) 0.0205(7) -0.0023(5) 0.0074(6) -0.0027(5)
O9 0.0143(6) 0.0157(7) 0.0144(7) -0.0004(5) 0.0034(5) 0.0021(5)
C10 0.0121(8) 0.0155(9) 0.0176(9) -0.0016(7) 0.0052(7) 0.0011(7)
C11 0.0201(10) 0.0182(9) 0.0196(10) -0.0030(8) 0.0027(8) -0.0014(8)
C12 0.0243(11) 0.0305(11) 0.0169(10) -0.0035(8) -0.0004(8) -0.0003(9)
C13 0.0219(11) 0.0285(10) 0.0163(10) 0.0046(8) 0.0033(8) 0.0010(9)
C14 0.0144(9) 0.0196(10) 0.0183(10) 0.0026(7) 0.0052(8) -0.0001(7)
N15 0.0122(7) 0.0144(8) 0.0161(8) -0.0001(6) 0.0040(6) 0.0002(6)
F1 0.0266(6) 0.0236(6) 0.0270(6) -0.0057(5) 0.0122(5) 0.0005(5)
F2 0.0502(8) 0.0211(6) 0.0293(7) -0.0068(5) 0.0179(6) -0.0047(6)
F3 0.0358(8) 0.0332(8) 0.0467(9) -0.0040(6) 0.0078(6) 0.0067(6)

loop_
_atom_type_symbol
_atom_type_description
_atom_type_scat_dispersion_real
_atom_type_scat_dispersion_imag
_atom_type_scat_source
C C 0.0033 0.0016 'International Tables Vol C Tables 4.2.6.8 and 6.1.1.4'
H H 0.0000 0.0000 'International Tables Vol C Tables 4.2.6.8 and 6.1.1.4'
N N 0.0061 0.0033 'International Tables Vol C Tables 4.2.6.8 and 6.1.1.4'
F F 0.0171 0.0103 'International Tables Vol C Tables 4.2.6.8 and 6.1.1.4'
Cu Cu 0.3201 1.2651 'International Tables Vol C Tables 4.2.6.8 and 6.1.1.4'
O O 0.0106 0.0060 'International Tables Vol C Tables 4.2.6.8 and 6.1.1.4'

loop_
_geom_angle_atom_site_label_1
_geom_angle_atom_site_label_2
_geom_angle_atom_site_label_3
_geom_angle
_geom_angle_site_symmetry_1
_geom_angle_site_symmetry_3
_geom_angle_publ_flag
N1 Cu1 N1 180.0 . 3_666 ?
N1 Cu1 N15 88.15(6) . . ?
N1 Cu1 N15 91.85(6) 3_666 . ?
N1 Cu1 N15 91.85(6) . 3_666 ?
N1 Cu1 N15 88.15(6) 3_666 3_666 ?
N15 Cu1 N15 180.0 . 3_666 ?
C2 N1 C6 119.18(16) . . ?
C2 N1 Cu1 123.70(12) . . ?
C6 N1 Cu1 117.08(12) . . ?
N1 C2 C3 121.94(17) . . ?
N1 C2 H2A 119.0 . . ?
C3 C2 H2A 119.0 . . ?
C4 C3 C2 118.89(17) . . ?
C4 C3 H3A 120.6 . . ?
C2 C3 H3A 120.6 . . ?
C3 C4 C5 119.48(18) . . ?
C3 C4 H4A 120.3 . . ?
C5 C4 H4A 120.3 . . ?
C6 C5 C4 118.36(17) . . ?
C6 C5 H5A 120.8 . . ?
C4 C5 H5A 120.8 . . ?
N1 C6 C5 122.12(17) . . ?
N1 C6 C7 113.89(15) . . ?
C5 C6 C7 123.94(17) . . ?
O8 C7 O9 112.66(15) . . ?
O8 C7 C10 108.13(15) . . ?
O9 C7 C10 109.20(14) . . ?
O8 C7 C6 113.77(15) . . ?
O9 C7 C6 105.57(14) . . ?
C10 C7 C6 107.32(15) . . ?
C7 O8 H8 107.9 . . ?
C7 O9 H9 105.8 . . ?
N15 C10 C11 122.22(17) . . ?
N15 C10 C7 113.85(16) . . ?
C11 C10 C7 123.87(17) . . ?
C10 C11 C12 118.45(18) . . ?
C10 C11 H11A 120.8 . . ?
C12 C11 H11A 120.8 . . ?
C13 C12 C11 119.54(19) . . ?
C13 C12 H12A 120.2 . . ?
C11 C12 H12A 120.2 . . ?
C14 C13 C12 118.70(19) . . ?
C14 C13 H13A 120.7 . . ?
C12 C13 H13A 120.7 . . ?
N15 C14 C13 122.04(18) . . ?
N15 C14 H14A 119.0 . . ?
C13 C14 H14A 119.0 . . ?
C14 N15 C10 119.03(16) . . ?
C14 N15 Cu1 124.25(13) . . ?
C10 N15 Cu1 116.64(12) . . ?
H2 F1 H3 97.6 . . ?

loop_
_geom_bond_atom_site_label_1
_geom_bond_atom_site_label_2
_geom_bond_distance
_geom_bond_site_symmetry_2
_geom_bond_publ_flag
Cu1 N1 2.0040(15) . ?
Cu1 N1 2.0040(15) 3_666 ?
Cu1 N15 2.0243(15) . ?
Cu1 N15 2.0243(15) 3_666 ?
N1 C2 1.338(2) . ?
N1 C6 1.347(2) . ?
C2 C3 1.386(3) . ?
C2 H2A 0.9500 . ?
C3 C4 1.383(3) . ?
C3 H3A 0.9500 . ?
C4 C5 1.390(3) . ?
C4 H4A 0.9500 . ?
C5 C6 1.385(3) . ?
C5 H5A 0.9500 . ?
C6 C7 1.528(3) . ?
C7 O8 1.385(2) . ?
C7 O9 1.423(2) . ?
C7 C10 1.528(3) . ?
O8 H8 0.8567 . ?
O9 H9 0.8568 . ?
C10 N15 1.349(2) . ?
C10 C11 1.380(3) . ?
C11 C12 1.388(3) . ?
C11 H11A 0.9500 . ?
C12 C13 1.387(3) . ?
C12 H12A 0.9500 . ?
C13 C14 1.384(3) . ?
C13 H13A 0.9500 . ?
C14 N15 1.341(3) . ?
C14 H14A 0.9500 . ?
F1 H2 1.3618 . ?
F1 H3 1.3190 . ?
F2 H2 0.9558 . ?
F3 H3 1.0669 . ?

loop_
_geom_hbond_atom_site_label_D
_geom_hbond_atom_site_label_H
_geom_hbond_atom_site_label_A
_geom_hbond_distance_DH
_geom_hbond_distance_HA
_geom_hbond_distance_DA
_geom_hbond_angle_DHA
_geom_hbond_site_symmetry_A
O8 H8 F2 0.86 1.82 2.6705(18) 174.3 4_566
O9 H9 F1 0.86 1.75 2.6021(16) 179.1 .
F3 H3 F1 1.07 1.32 2.3819(18) 173.4 .
F2 H2 F1 0.96 1.36 2.3146(17) 174.2 .
